data_7100227
loop_
_publ_author_name
'Mark E. Light'
'Simon J. Brooks'
'Philip Gale'

_publ_section_title
;
Carboxylate complexation by
1,1'-(1,2-phenylene)bis(3-phenylurea) in solution and the solid state
;
_journal_name_full 'Chemical Communications'
_journal_paper_doi 10.1039/b508144k
_journal_year 2005
_chemical_formula_sum 'C43 H58 N5 O4'
_chemical_formula_weight 708.94
_space_group_IT_number 14
_symmetry_cell_setting monoclinic
_symmetry_space_group_name_Hall '-P 2yn'
_symmetry_space_group_name_H-M 'P 1 21/n 1'
_cell_angle_alpha 90.00
_cell_angle_beta 93.68(3)
_cell_angle_gamma 90.00
_cell_formula_units_Z 8
_cell_length_a 8.478(2)
_cell_length_b 38.654(10)
_cell_length_c 24.402(7)
_cell_measurement_temperature 120(2)
_cell_volume 7980(4)
_diffrn_ambient_temperature 120(2)
_exptl_crystal_density_diffrn 1.180
_cod_depositor_comments
;
The following automatic conversions were performed:
'_symmetry_cell_setting' value 'Monoclinic' changed to 'monoclinic'
according to '/home/saulius/struct/CIF-dictionaries/cif_core.dic'
dictionary named 'cif_core.dic' version 2.4.1 from 2010-06-29.

Automatic conversion script
Id: cif_fix_enum 1527 2010-12-29 10:47:43Z saulius 
;
_cod_original_sg_symbol_H-M 'P 21/n'
_cod_database_code 7100227

loop_
_symmetry_equiv_pos_as_xyz
'x, y, z'
'-x+1/2, y+1/2, -z+1/2'
'-x, -y, -z'
'x-1/2, -y-1/2, z-1/2'

loop_
_atom_site_label
_atom_site_type_symbol
_atom_site_fract_x
_atom_site_fract_y
_atom_site_fract_z
_atom_site_U_iso_or_equiv
_atom_site_adp_type
_atom_site_occupancy
_atom_site_symmetry_multiplicity
_atom_site_calc_flag
_atom_site_refinement_flags
_atom_site_disorder_assembly
_atom_site_disorder_group
N101 N 0.8985(4) 0.15490(9) 0.72110(15) 0.0358(9) Uani 1 1 d . . .
H901 H 0.8493 0.1747 0.7148 0.043 Uiso 1 1 calc R . .
N102 N 0.8086(3) 0.14410(8) 0.63334(14) 0.0288(9) Uani 1 1 d . . .
H902 H 0.7793 0.1659 0.6342 0.035 Uiso 1 1 calc R . .
N103 N 0.7902(3) 0.17945(8) 0.53335(13) 0.0278(9) Uani 1 1 d . . .
H903 H 0.7585 0.1921 0.5606 0.033 Uiso 1 1 calc R . .
N104 N 0.8666(4) 0.23106(9) 0.49851(14) 0.0351(9) Uani 1 1 d . . .
H904 H 0.8165 0.2390 0.5263 0.042 Uiso 1 1 calc R . .
O101 O 0.9444(3) 0.10229(8) 0.68234(11) 0.0390(8) Uani 1 1 d . . .
O102 O 0.9271(3) 0.18034(7) 0.45511(12) 0.0358(8) Uani 1 1 d . . .
C101 C 1.0202(5) 0.11980(12) 0.79632(19) 0.0438(13) Uani 1 1 d . . .
H101 H 0.9907 0.0990 0.7776 0.053 Uiso 1 1 calc R . .
C102 C 1.1026(5) 0.11840(15) 0.8473(2) 0.0524(14) Uani 1 1 d . . .
H102 H 1.1294 0.0966 0.8632 0.063 Uiso 1 1 calc R . .
C103 C 1.1454(5) 0.14804(17) 0.8746(2) 0.0575(15) Uani 1 1 d . . .
H103 H 1.2002 0.1468 0.9098 0.069 Uiso 1 1 calc R . .
C104 C 1.1096(6) 0.17920(16) 0.8517(2) 0.0686(17) Uani 1 1 d . . .
H104 H 1.1412 0.1998 0.8706 0.082 Uiso 1 1 calc R . .
C105 C 1.0273(6) 0.18131(13) 0.8007(2) 0.0581(14) Uani 1 1 d . . .
H105 H 1.0025 0.2033 0.7849 0.070 Uiso 1 1 calc R . .
C106 C 0.9813(4) 0.15130(12) 0.77296(18) 0.0312(11) Uani 1 1 d . . .
C107 C 0.8864(5) 0.13102(12) 0.67975(19) 0.0288(11) Uani 1 1 d . . .
C108 C 0.7714(4) 0.12562(11) 0.58426(18) 0.0254(10) Uani 1 1 d . . .
C109 C 0.7405(4) 0.09020(11) 0.58497(18) 0.0287(11) Uani 1 1 d . . .
H109 H 0.7462 0.0780 0.6188 0.034 Uiso 1 1 calc R . .
C110 C 0.7017(4) 0.07284(11) 0.53650(19) 0.0332(11) Uani 1 1 d . . .
H110 H 0.6834 0.0486 0.5371 0.040 Uiso 1 1 calc R . .
C111 C 0.6893(4) 0.09042(11) 0.48751(19) 0.0352(12) Uani 1 1 d . . .
H111 H 0.6626 0.0783 0.4544 0.042 Uiso 1 1 calc R . .
C112 C 0.7154(4) 0.12562(11) 0.48624(18) 0.0319(11) Uani 1 1 d . . .
H112 H 0.7031 0.1378 0.4524 0.038 Uiso 1 1 calc R . .
C113 C 0.7597(4) 0.14326(11) 0.53410(18) 0.0270(11) Uani 1 1 d . . .
C114 C 0.8666(4) 0.19588(12) 0.49238(19) 0.0291(11) Uani 1 1 d . . .
C115 C 0.9367(5) 0.25612(12) 0.46602(19) 0.0356(12) Uani 1 1 d . . .
C116 C 0.9258(5) 0.29019(11) 0.48306(19) 0.0391(12) Uani 1 1 d . . .
H116 H 0.8716 0.2955 0.5149 0.047 Uiso 1 1 calc R . .
C117 C 0.9929(5) 0.31638(12) 0.4542(2) 0.0476(13) Uani 1 1 d . . .
H117 H 0.9863 0.3396 0.4667 0.057 Uiso 1 1 calc R . .
C118 C 1.0696(5) 0.30919(13) 0.4075(2) 0.0518(14) Uani 1 1 d . . .
H118 H 1.1146 0.3273 0.3873 0.062 Uiso 1 1 calc R . .
C119 C 1.0800(5) 0.27533(13) 0.3904(2) 0.0495(14) Uani 1 1 d . . .
H119 H 1.1340 0.2702 0.3584 0.059 Uiso 1 1 calc R . .
C120 C 1.0131(5) 0.24834(12) 0.41894(19) 0.0420(13) Uani 1 1 d . . .
H120 H 1.0198 0.2251 0.4064 0.050 Uiso 1 1 calc R . .
N201 N 1.7167(3) 0.12062(8) 0.27589(14) 0.0307(9) Uani 1 1 d . . .
H801 H 1.7466 0.1185 0.2422 0.037 Uiso 1 1 calc R . .
N202 N 1.8052(3) 0.06514(8) 0.28635(14) 0.0287(9) Uani 1 1 d . . .
H802 H 1.8239 0.0672 0.2514 0.034 Uiso 1 1 calc R . .
N203 N 1.8211(3) 0.00518(8) 0.22341(14) 0.0286(9) Uani 1 1 d . . .
H803 H 1.8510 0.0231 0.2045 0.034 Uiso 1 1 calc R . .
N204 N 1.7348(4) -0.01679(9) 0.14025(15) 0.0344(9) Uani 1 1 d . . .
H804 H 1.7908 0.0005 0.1282 0.041 Uiso 1 1 calc R . .
O201 O 1.6927(3) 0.09268(7) 0.35764(12) 0.0387(8) Uani 1 1 d . . .
O202 O 1.6717(3) -0.04418(7) 0.21918(12) 0.0376(8) Uani 1 1 d . . .
C201 C 1.7043(4) 0.16921(11) 0.33941(17) 0.0302(11) Uani 1 1 d . . .
H201 H 1.7856 0.1592 0.3628 0.036 Uiso 1 1 calc R . .
C202 C 1.6388(5) 0.20056(11) 0.35293(18) 0.0365(12) Uani 1 1 d . . .
H202 H 1.6753 0.2118 0.3859 0.044 Uiso 1 1 calc R . .
C203 C 1.5221(5) 0.21567(12) 0.3196(2) 0.0400(12) Uani 1 1 d . . .
H203 H 1.4779 0.2372 0.3294 0.048 Uiso 1 1 calc R . .
C204 C 1.4694(5) 0.19933(12) 0.2715(2) 0.0404(13) Uani 1 1 d . . .
H204 H 1.3892 0.2097 0.2480 0.048 Uiso 1 1 calc R . .
C205 C 1.5332(4) 0.16782(11) 0.25755(18) 0.0343(11) Uani 1 1 d . . .
H205 H 1.4965 0.1566 0.2245 0.041 Uiso 1 1 calc R . .
C206 C 1.6507(4) 0.15257(11) 0.29166(17) 0.0274(11) Uani 1 1 d . . .
C207 C 1.7361(4) 0.09283(11) 0.31082(19) 0.0289(11) Uani 1 1 d . . .
C208 C 1.8485(4) 0.03383(11) 0.31233(18) 0.0269(10) Uani 1 1 d . . .
C209 C 1.8894(4) 0.03223(11) 0.36901(18) 0.0307(11) Uani 1 1 d . . .
H209 H 1.8865 0.0526 0.3907 0.037 Uiso 1 1 calc R . .
C210 C 1.9341(4) 0.00100(12) 0.39332(19) 0.0352(11) Uani 1 1 d . . .
H210 H 1.9570 -0.0002 0.4319 0.042 Uiso 1 1 calc R . .
C211 C 1.9455(4) -0.02839(11) 0.36160(18) 0.0317(11) Uani 1 1 d . . .
H211 H 1.9780 -0.0496 0.3784 0.038 Uiso 1 1 calc R . .
C212 C 1.9097(4) -0.02715(11) 0.30540(18) 0.0292(11) Uani 1 1 d . . .
H212 H 1.9188 -0.0474 0.2837 0.035 Uiso 1 1 calc R . .
C213 C 1.8603(4) 0.00401(11) 0.28069(18) 0.0269(10) Uani 1 1 d . . .
C214 C 1.7378(5) -0.02093(12) 0.19650(19) 0.0302(11) Uani 1 1 d . . .
C215 C 1.6518(5) -0.03718(11) 0.09971(19) 0.0329(11) Uani 1 1 d . . .
C216 C 1.6586(5) -0.02677(12) 0.04542(19) 0.0488(13) Uani 1 1 d . . .
H216 H 1.7188 -0.0070 0.0367 0.059 Uiso 1 1 calc R . .
C217 C 1.5771(6) -0.04527(14) 0.0039(2) 0.0600(15) Uani 1 1 d . . .
H217 H 1.5830 -0.0382 -0.0332 0.072 Uiso 1 1 calc R . .
C218 C 1.4884(5) -0.07357(13) 0.0158(2) 0.0481(13) Uani 1 1 d . . .
H218 H 1.4318 -0.0860 -0.0127 0.058 Uiso 1 1 calc R . .
C219 C 1.4824(5) -0.08366(12) 0.06914(19) 0.0408(12) Uani 1 1 d . . .
H219 H 1.4207 -0.1033 0.0774 0.049 Uiso 1 1 calc R . .
C220 C 1.5632(5) -0.06625(11) 0.11124(19) 0.0377(12) Uani 1 1 d . . .
H220 H 1.5586 -0.0740 0.1480 0.045 Uiso 1 1 calc R . .
O301 O 1.2105(3) 0.29281(8) 0.16940(14) 0.0541(9) Uani 1 1 d . . .
O302 O 1.2170(3) 0.25874(8) 0.09713(14) 0.0549(10) Uani 1 1 d . . .
C301 C 1.0868(5) 0.24080(12) 0.23262(19) 0.0389(12) Uani 1 1 d . . .
H301 H 1.0948 0.2634 0.2478 0.047 Uiso 1 1 calc R . .
C302 C 1.0290(5) 0.21434(15) 0.2629(2) 0.0523(14) Uani 1 1 d . . .
H302 H 0.9972 0.2187 0.2989 0.063 Uiso 1 1 calc R . .
C303 C 1.0170(5) 0.18185(15) 0.2413(2) 0.0540(15) Uani 1 1 d . . .
H303 H 0.9756 0.1636 0.2622 0.065 Uiso 1 1 calc R . .
C304 C 1.0643(5) 0.17537(12) 0.1898(2) 0.0474(13) Uani 1 1 d . . .
H304 H 1.0577 0.1526 0.1752 0.057 Uiso 1 1 calc R . .
C305 C 1.1217(5) 0.20196(12) 0.1587(2) 0.0406(12) Uani 1 1 d . . .
H305 H 1.1529 0.1975 0.1227 0.049 Uiso 1 1 calc R . .
C306 C 1.1339(4) 0.23483(11) 0.17984(18) 0.0272(10) Uani 1 1 d . . .
C307 C 1.1935(4) 0.26392(12) 0.1462(2) 0.0340(12) Uani 1 1 d . . .
O401 O 2.0868(3) -0.04620(8) -0.13626(12) 0.0401(8) Uani 1 1 d . . .
O402 O 2.1500(4) -0.09285(8) -0.18216(13) 0.0518(9) Uani 1 1 d . . .
C401 C 2.0546(5) -0.08533(12) -0.04098(19) 0.0407(12) Uani 1 1 d . . .
H401 H 2.0159 -0.0623 -0.0415 0.049 Uiso 1 1 calc R . .
C402 C 2.0495(5) -0.10515(14) 0.0065(2) 0.0543(14) Uani 1 1 d . . .
H402 H 2.0065 -0.0956 0.0382 0.065 Uiso 1 1 calc R . .
C403 C 2.1062(6) -0.13825(14) 0.0076(2) 0.0543(14) Uani 1 1 d . . .
H403 H 2.1018 -0.1518 0.0400 0.065 Uiso 1 1 calc R . .
C404 C 2.1692(5) -0.15196(13) -0.0379(2) 0.0523(14) Uani 1 1 d . . .
H404 H 2.2105 -0.1748 -0.0369 0.063 Uiso 1 1 calc R . .
C405 C 2.1726(5) -0.13225(12) -0.08559(19) 0.0401(12) Uani 1 1 d . . .
H405 H 2.2147 -0.1419 -0.1173 0.048 Uiso 1 1 calc R . .
C406 C 2.1157(4) -0.09906(11) -0.08722(17) 0.0291(11) Uani 1 1 d . . .
C407 C 2.1181(4) -0.07785(13) -0.13874(19) 0.0320(11) Uani 1 1 d . . .
N501 N 0.2843(3) 0.16812(8) 0.59753(14) 0.0305(9) Uani 1 1 d . . .
C501 C 0.1793(4) 0.14075(11) 0.56963(18) 0.0359(12) Uani 1 1 d . . .
H50A H 0.1152 0.1301 0.5976 0.043 Uiso 1 1 calc R . .
H50B H 0.1054 0.1523 0.5424 0.043 Uiso 1 1 calc R . .
C502 C 0.2631(4) 0.11235(11) 0.54081(18) 0.0369(12) Uani 1 1 d . . .
H50C H 0.3223 0.0977 0.5683 0.044 Uiso 1 1 calc R . .
H50D H 0.3400 0.1226 0.5166 0.044 Uiso 1 1 calc R . .
C503 C 0.1462(5) 0.09031(11) 0.50695(18) 0.0384(12) Uani 1 1 d . . .
H50E H 0.0914 0.1048 0.4782 0.046 Uiso 1 1 calc R . .
H50F H 0.0657 0.0812 0.5309 0.046 Uiso 1 1 calc R . .
C504 C 0.2267(5) 0.06036(11) 0.48019(19) 0.0480(13) Uani 1 1 d . . .
H50G H 0.3035 0.0693 0.4554 0.072 Uiso 1 1 calc R . .
H50H H 0.1473 0.0464 0.4593 0.072 Uiso 1 1 calc R . .
H50I H 0.2812 0.0460 0.5086 0.072 Uiso 1 1 calc R . .
C505 C 0.3991(4) 0.15144(11) 0.64001(17) 0.0342(11) Uani 1 1 d . . .
H50J H 0.4710 0.1362 0.6205 0.041 Uiso 1 1 calc R . .
H50K H 0.4645 0.1700 0.6579 0.041 Uiso 1 1 calc R . .
C506 C 0.3281(5) 0.13036(12) 0.68443(18) 0.0453(13) Uani 1 1 d . . .
H50L H 0.2710 0.1102 0.6677 0.054 Uiso 1 1 calc R . .
H50M H 0.2510 0.1447 0.7032 0.054 Uiso 1 1 calc R . .
C507 C 0.4575(5) 0.11770(13) 0.72648(19) 0.0534(14) Uani 1 1 d . . .
H50N H 0.4170 0.0978 0.7469 0.064 Uiso 1 1 calc R . .
H50O H 0.5493 0.1096 0.7069 0.064 Uiso 1 1 calc R . .
C508 C 0.5107(6) 0.14551(14) 0.7666(2) 0.0667(16) Uani 1 1 d . . .
H50P H 0.5486 0.1655 0.7465 0.100 Uiso 1 1 calc R . .
H50Q H 0.5964 0.1366 0.7916 0.100 Uiso 1 1 calc R . .
H50R H 0.4218 0.1525 0.7878 0.100 Uiso 1 1 calc R . .
C509 C 0.1771(4) 0.19370(10) 0.62402(17) 0.0342(11) Uani 1 1 d . . .
H50S H 0.1150 0.2062 0.5946 0.041 Uiso 1 1 calc R . .
H50T H 0.1015 0.1806 0.6453 0.041 Uiso 1 1 calc R . .
C510 C 0.2593(5) 0.22000(11) 0.66167(18) 0.0424(13) Uani 1 1 d . . .
H51A H 0.3507 0.2298 0.6437 0.051 Uiso 1 1 calc R . .
H51B H 0.2994 0.2085 0.6960 0.051 Uiso 1 1 calc R . .
C511 C 0.1467(5) 0.24908(12) 0.67528(19) 0.0440(13) Uani 1 1 d . . .
H51C H 0.0446 0.2388 0.6844 0.053 Uiso 1 1 calc R . .
H51D H 0.1912 0.2615 0.7082 0.053 Uiso 1 1 calc R . .
C512 C 0.1162(6) 0.27502(12) 0.6291(2) 0.0626(15) Uani 1 1 d . . .
H51E H 0.2153 0.2866 0.6215 0.094 Uiso 1 1 calc R . .
H51F H 0.0393 0.2923 0.6399 0.094 Uiso 1 1 calc R . .
H51G H 0.0741 0.2629 0.5960 0.094 Uiso 1 1 calc R . .
C513 C 0.3820(4) 0.18619(11) 0.55623(17) 0.0344(12) Uani 1 1 d . . .
H51H H 0.4389 0.2056 0.5751 0.041 Uiso 1 1 calc R . .
H51I H 0.4626 0.1697 0.5446 0.041 Uiso 1 1 calc R . .
C514 C 0.2941(5) 0.20027(12) 0.50531(17) 0.0397(12) Uani 1 1 d . . .
H51J H 0.2092 0.2160 0.5160 0.048 Uiso 1 1 calc R . .
H51K H 0.2444 0.1809 0.4839 0.048 Uiso 1 1 calc R . .
C515 C 0.4049(5) 0.21982(12) 0.46976(18) 0.0445(13) Uani 1 1 d . . .
H51L H 0.5055 0.2069 0.4692 0.053 Uiso 1 1 calc R . .
H51M H 0.3571 0.2206 0.4317 0.053 Uiso 1 1 calc R . .
C516 C 0.4407(6) 0.25648(13) 0.4889(2) 0.0686(16) Uani 1 1 d . . .
H51N H 0.3428 0.2700 0.4872 0.103 Uiso 1 1 calc R . .
H51O H 0.5159 0.2671 0.4650 0.103 Uiso 1 1 calc R . .
H51P H 0.4866 0.2560 0.5267 0.103 Uiso 1 1 calc R . .
N601 N 2.3253(3) 0.03753(9) 0.24252(14) 0.0303(9) Uani 1 1 d . . .
C601 C 2.4224(4) 0.05890(11) 0.20517(17) 0.0358(12) Uani 1 1 d . . .
H60A H 2.4887 0.0430 0.1847 0.043 Uiso 1 1 calc R . .
H60B H 2.4946 0.0738 0.2283 0.043 Uiso 1 1 calc R . .
C602 C 2.3293(5) 0.08184(11) 0.16386(18) 0.0426(13) Uani 1 1 d . . .
H60C H 2.2561 0.0675 0.1402 0.051 Uiso 1 1 calc R . .
H60D H 2.2658 0.0987 0.1835 0.051 Uiso 1 1 calc R . .
C603 C 2.4431(5) 0.10086(12) 0.12874(18) 0.0430(13) Uani 1 1 d . . .
H60E H 2.5237 0.1127 0.1531 0.052 Uiso 1 1 calc R . .
H60F H 2.4984 0.0838 0.1066 0.052 Uiso 1 1 calc R . .
C604 C 2.3628(5) 0.12720(12) 0.0905(2) 0.0626(16) Uani 1 1 d . . .
H60G H 2.2873 0.1154 0.0647 0.094 Uiso 1 1 calc R . .
H60H H 2.4423 0.1391 0.0701 0.094 Uiso 1 1 calc R . .
H60I H 2.3066 0.1441 0.1121 0.094 Uiso 1 1 calc R . .
C605 C 2.2198(4) 0.01209(11) 0.21007(18) 0.0381(12) Uani 1 1 d . . .
H60J H 2.1488 0.0254 0.1841 0.046 Uiso 1 1 calc R . .
H60K H 2.1526 0.0002 0.2359 0.046 Uiso 1 1 calc R . .
C606 C 2.3027(5) -0.01528(12) 0.17778(19) 0.0455(13) Uani 1 1 d . . .
H60L H 2.3636 -0.0309 0.2034 0.055 Uiso 1 1 calc R . .
H60M H 2.3776 -0.0040 0.1539 0.055 Uiso 1 1 calc R . .
C607 C 2.1798(5) -0.03661(12) 0.1421(2) 0.0463(13) Uani 1 1 d . . .
H60N H 2.2231 -0.0599 0.1357 0.056 Uiso 1 1 calc R . .
H60O H 2.0826 -0.0394 0.1621 0.056 Uiso 1 1 calc R . .
C608 C 2.1388(6) -0.01935(13) 0.0877(2) 0.0652(16) Uani 1 1 d . . .
H60P H 2.1012 0.0042 0.0939 0.098 Uiso 1 1 calc R . .
H60Q H 2.0557 -0.0326 0.0673 0.098 Uiso 1 1 calc R . .
H60R H 2.2329 -0.0184 0.0664 0.098 Uiso 1 1 calc R . .
C609 C 2.4420(4) 0.01861(11) 0.28112(17) 0.0342(12) Uani 1 1 d . . .
H60S H 2.4998 0.0360 0.3045 0.041 Uiso 1 1 calc R . .
H60T H 2.5202 0.0071 0.2589 0.041 Uiso 1 1 calc R . .
C610 C 2.3745(5) -0.00831(11) 0.31835(18) 0.0399(12) Uani 1 1 d . . .
H61A H 2.3409 -0.0289 0.2966 0.048 Uiso 1 1 calc R . .
H61B H 2.2806 0.0012 0.3352 0.048 Uiso 1 1 calc R . .
C611 C 2.4990(5) -0.01861(11) 0.36319(18) 0.0377(12) Uani 1 1 d . . .
H61C H 2.4713 -0.0415 0.3782 0.045 Uiso 1 1 calc R . .
H61D H 2.6027 -0.0208 0.3470 0.045 Uiso 1 1 calc R . .
C612 C 2.5127(5) 0.00770(11) 0.40974(18) 0.0448(13) Uani 1 1 d . . .
H61E H 2.5348 0.0306 0.3948 0.067 Uiso 1 1 calc R . .
H61F H 2.5989 0.0010 0.4363 0.067 Uiso 1 1 calc R . .
H61G H 2.4132 0.0085 0.4281 0.067 Uiso 1 1 calc R . .
C613 C 2.2173(4) 0.06033(11) 0.27395(17) 0.0332(11) Uani 1 1 d . . .
H61H H 2.1361 0.0702 0.2474 0.040 Uiso 1 1 calc R . .
H61I H 2.1619 0.0455 0.2996 0.040 Uiso 1 1 calc R . .
C614 C 2.2937(5) 0.08985(11) 0.30645(18) 0.0409(12) Uani 1 1 d . . .
H61J H 2.3391 0.1067 0.2812 0.049 Uiso 1 1 calc R . .
H61K H 2.3803 0.0809 0.3317 0.049 Uiso 1 1 calc R . .
C615 C 2.1684(5) 0.10780(10) 0.33955(18) 0.0361(12) Uani 1 1 d . . .
C616 C 2.2416(5) 0.13888(11) 0.37126(18) 0.0504(14) Uani 1 1 d . . .
H61L H 2.3297 0.1309 0.3961 0.076 Uiso 1 1 calc R . .
H61M H 2.1613 0.1498 0.3926 0.076 Uiso 1 1 calc R . .
H61N H 2.2806 0.1557 0.3452 0.076 Uiso 1 1 calc R . .

loop_
_atom_site_aniso_label
_atom_site_aniso_U_11
_atom_site_aniso_U_22
_atom_site_aniso_U_33
_atom_site_aniso_U_23
_atom_site_aniso_U_13
_atom_site_aniso_U_12
N101 0.043(2) 0.031(2) 0.032(2) -0.005(2) -0.0043(19) 0.0096(18)
N102 0.034(2) 0.022(2) 0.030(2) -0.0032(19) 0.0027(18) 0.0023(16)
N103 0.031(2) 0.026(2) 0.028(2) -0.0035(18) 0.0098(17) -0.0002(16)
N104 0.041(2) 0.026(2) 0.039(3) -0.001(2) 0.0104(18) -0.0010(18)
O101 0.0471(19) 0.032(2) 0.036(2) -0.0023(17) -0.0084(15) 0.0120(15)
O102 0.0365(17) 0.040(2) 0.032(2) -0.0057(17) 0.0085(15) -0.0022(14)
C101 0.059(3) 0.042(3) 0.030(3) -0.004(3) -0.007(2) 0.014(3)
C102 0.049(3) 0.072(4) 0.035(3) 0.004(3) -0.005(3) 0.013(3)
C103 0.053(3) 0.086(5) 0.032(3) 0.010(4) -0.008(3) -0.011(3)
C104 0.100(4) 0.071(5) 0.033(4) -0.005(3) -0.013(3) -0.018(4)
C105 0.092(4) 0.039(3) 0.041(4) 0.000(3) -0.010(3) -0.004(3)
C106 0.029(2) 0.039(3) 0.025(3) -0.002(3) 0.003(2) 0.003(2)
C107 0.027(3) 0.030(3) 0.031(3) 0.003(3) 0.006(2) -0.001(2)
C108 0.022(2) 0.030(3) 0.024(3) -0.001(2) 0.001(2) 0.004(2)
C109 0.027(2) 0.030(3) 0.029(3) 0.004(2) 0.004(2) -0.003(2)
C110 0.039(3) 0.030(3) 0.031(3) -0.001(3) 0.005(2) -0.007(2)
C111 0.034(3) 0.039(3) 0.033(3) -0.010(3) 0.008(2) -0.009(2)
C112 0.032(3) 0.036(3) 0.028(3) 0.003(2) 0.004(2) -0.005(2)
C113 0.022(2) 0.029(3) 0.031(3) -0.003(2) 0.004(2) 0.000(2)
C114 0.023(2) 0.034(3) 0.029(3) 0.005(3) -0.005(2) 0.000(2)
C115 0.029(3) 0.041(3) 0.036(3) 0.007(3) 0.000(2) -0.008(2)
C116 0.049(3) 0.028(3) 0.039(3) 0.002(3) -0.001(2) -0.005(2)
C117 0.065(3) 0.034(3) 0.042(4) 0.002(3) -0.008(3) -0.011(3)
C118 0.061(3) 0.048(4) 0.045(4) 0.021(3) -0.009(3) -0.019(3)
C119 0.059(3) 0.052(4) 0.037(3) 0.007(3) 0.004(3) -0.013(3)
C120 0.043(3) 0.042(3) 0.041(3) 0.004(3) 0.008(2) -0.010(2)
N201 0.041(2) 0.028(2) 0.023(2) 0.0009(19) 0.0055(17) 0.0050(17)
N202 0.035(2) 0.027(2) 0.024(2) 0.0007(19) 0.0075(17) -0.0008(17)
N203 0.034(2) 0.026(2) 0.025(2) -0.0005(19) -0.0010(17) -0.0069(17)
N204 0.037(2) 0.037(2) 0.029(3) -0.001(2) 0.0033(18) -0.0083(17)
O201 0.0469(18) 0.041(2) 0.029(2) 0.0038(17) 0.0123(15) 0.0074(15)
O202 0.0393(18) 0.039(2) 0.034(2) 0.0047(17) 0.0016(15) -0.0122(15)
C201 0.030(2) 0.034(3) 0.027(3) 0.001(2) 0.001(2) -0.003(2)
C202 0.043(3) 0.039(3) 0.028(3) -0.004(3) 0.007(2) 0.002(2)
C203 0.045(3) 0.031(3) 0.045(4) 0.005(3) 0.011(3) 0.006(2)
C204 0.030(3) 0.042(3) 0.049(4) 0.017(3) 0.004(2) 0.007(2)
C205 0.032(3) 0.037(3) 0.034(3) 0.001(2) 0.002(2) 0.001(2)
C206 0.029(2) 0.029(3) 0.025(3) 0.003(2) 0.004(2) 0.001(2)
C207 0.026(2) 0.029(3) 0.032(3) -0.001(3) 0.000(2) 0.001(2)
C208 0.021(2) 0.025(3) 0.034(3) 0.003(2) 0.002(2) -0.0040(19)
C209 0.030(2) 0.036(3) 0.026(3) -0.001(2) 0.002(2) -0.005(2)
C210 0.038(3) 0.037(3) 0.030(3) 0.003(3) -0.001(2) -0.004(2)
C211 0.031(2) 0.033(3) 0.032(3) 0.010(3) 0.005(2) 0.003(2)
C212 0.026(2) 0.025(3) 0.037(3) 0.000(2) 0.005(2) -0.001(2)
C213 0.021(2) 0.034(3) 0.027(3) 0.004(2) 0.003(2) 0.000(2)
C214 0.027(3) 0.035(3) 0.028(3) -0.004(3) 0.001(2) 0.004(2)
C215 0.031(3) 0.036(3) 0.032(3) -0.006(3) 0.000(2) 0.007(2)
C216 0.065(3) 0.052(4) 0.029(3) -0.002(3) 0.002(3) -0.010(3)
C217 0.082(4) 0.074(4) 0.023(3) -0.004(3) -0.010(3) -0.013(3)
C218 0.053(3) 0.054(4) 0.036(4) -0.015(3) -0.005(3) -0.011(3)
C219 0.037(3) 0.047(3) 0.038(3) -0.013(3) 0.001(2) -0.003(2)
C220 0.036(3) 0.036(3) 0.040(3) -0.004(3) -0.003(2) 0.000(2)
O301 0.067(2) 0.031(2) 0.062(3) 0.0046(19) -0.0078(18) -0.0116(17)
O302 0.071(2) 0.056(2) 0.041(2) 0.009(2) 0.0191(19) -0.0001(18)
C301 0.043(3) 0.038(3) 0.035(3) 0.001(3) 0.001(2) 0.005(2)
C302 0.052(3) 0.058(4) 0.048(4) 0.015(3) 0.011(3) 0.002(3)
C303 0.035(3) 0.058(4) 0.069(5) 0.033(4) 0.004(3) -0.007(3)
C304 0.049(3) 0.026(3) 0.066(4) 0.002(3) -0.007(3) -0.008(2)
C305 0.040(3) 0.039(3) 0.043(3) -0.001(3) 0.003(2) 0.001(2)
C306 0.027(2) 0.022(3) 0.031(3) 0.000(2) -0.006(2) -0.004(2)
C307 0.030(3) 0.030(3) 0.042(4) 0.004(3) 0.000(2) 0.004(2)
O401 0.0516(19) 0.032(2) 0.037(2) 0.0049(17) 0.0062(15) 0.0025(15)
O402 0.085(2) 0.044(2) 0.029(2) 0.0047(18) 0.0173(18) 0.0110(17)
C401 0.057(3) 0.032(3) 0.034(3) 0.002(3) 0.004(2) 0.002(2)
C402 0.078(4) 0.057(4) 0.029(3) 0.001(3) 0.014(3) -0.005(3)
C403 0.078(4) 0.052(4) 0.033(4) 0.010(3) 0.004(3) -0.002(3)
C404 0.070(3) 0.043(3) 0.044(4) 0.009(3) 0.006(3) 0.012(3)
C405 0.046(3) 0.040(3) 0.035(3) 0.002(3) 0.007(2) 0.004(2)
C406 0.031(2) 0.032(3) 0.024(3) -0.003(2) 0.001(2) -0.003(2)
C407 0.029(3) 0.038(3) 0.029(3) 0.000(3) 0.002(2) -0.003(2)
N501 0.0258(19) 0.033(2) 0.033(2) 0.000(2) 0.0031(17) -0.0005(17)
C501 0.029(3) 0.038(3) 0.041(3) -0.003(3) -0.001(2) -0.008(2)
C502 0.029(3) 0.038(3) 0.043(3) -0.003(3) 0.001(2) 0.004(2)
C503 0.037(3) 0.036(3) 0.041(3) -0.002(3) -0.002(2) -0.006(2)
C504 0.055(3) 0.034(3) 0.053(4) -0.005(3) -0.012(3) 0.001(2)
C505 0.027(2) 0.034(3) 0.041(3) 0.001(2) 0.005(2) -0.001(2)
C506 0.040(3) 0.050(3) 0.047(4) 0.007(3) 0.004(2) -0.008(2)
C507 0.062(3) 0.062(4) 0.036(3) 0.017(3) 0.000(3) -0.013(3)
C508 0.068(4) 0.083(4) 0.048(4) -0.001(3) -0.002(3) 0.000(3)
C509 0.030(2) 0.035(3) 0.038(3) -0.009(2) 0.004(2) 0.002(2)
C510 0.034(3) 0.055(3) 0.039(3) -0.015(3) 0.004(2) 0.001(2)
C511 0.036(3) 0.051(3) 0.045(3) -0.019(3) 0.000(2) 0.003(2)
C512 0.073(4) 0.054(4) 0.060(4) 0.001(3) -0.001(3) 0.004(3)
C513 0.028(2) 0.041(3) 0.035(3) -0.005(2) 0.008(2) -0.008(2)
C514 0.035(3) 0.054(3) 0.030(3) -0.007(3) -0.001(2) -0.001(2)
C515 0.038(3) 0.061(4) 0.035(3) 0.012(3) 0.008(2) 0.005(3)
C516 0.071(4) 0.063(4) 0.070(4) 0.018(3) -0.009(3) -0.018(3)
N601 0.0223(19) 0.039(2) 0.030(2) -0.007(2) 0.0051(17) -0.0045(17)
C601 0.029(2) 0.044(3) 0.035(3) 0.002(3) 0.007(2) -0.006(2)
C602 0.037(3) 0.047(3) 0.045(3) 0.001(3) 0.010(2) 0.004(2)
C603 0.048(3) 0.045(3) 0.037(3) -0.008(3) 0.008(2) -0.007(2)
C604 0.070(4) 0.053(4) 0.068(4) 0.013(3) 0.024(3) 0.009(3)
C605 0.026(2) 0.044(3) 0.044(3) -0.006(3) 0.002(2) -0.001(2)
C606 0.031(3) 0.053(3) 0.053(4) -0.016(3) 0.006(2) 0.003(2)
C607 0.037(3) 0.050(3) 0.051(4) -0.020(3) -0.002(2) 0.004(2)
C608 0.064(4) 0.071(4) 0.060(4) -0.020(4) 0.003(3) 0.002(3)
C609 0.025(2) 0.041(3) 0.036(3) 0.001(3) -0.001(2) 0.000(2)
C610 0.035(3) 0.041(3) 0.044(3) 0.002(3) 0.001(2) -0.001(2)
C611 0.036(3) 0.037(3) 0.041(3) 0.001(3) 0.011(2) -0.002(2)
C612 0.052(3) 0.037(3) 0.046(3) 0.008(3) 0.013(2) -0.003(2)
C613 0.028(2) 0.042(3) 0.031(3) 0.000(2) 0.009(2) 0.000(2)
C614 0.038(3) 0.042(3) 0.043(3) -0.004(3) 0.005(2) -0.013(2)
C615 0.045(3) 0.025(3) 0.040(3) -0.013(2) 0.013(2) -0.004(2)
C616 0.056(3) 0.050(3) 0.046(4) -0.005(3) 0.013(3) -0.005(3)

loop_
_geom_bond_atom_site_label_1
_geom_bond_atom_site_label_2
_geom_bond_distance
_geom_bond_site_symmetry_2
_geom_bond_publ_flag
N101 C107 1.366(5) . ?
N101 C106 1.414(5) . ?
N102 C107 1.370(5) . ?
N102 C108 1.413(5) . ?
N103 C114 1.380(5) . ?
N103 C113 1.423(5) . ?
N104 C114 1.368(5) . ?
N104 C115 1.407(5) . ?
O101 C107 1.214(4) . ?
O102 C114 1.229(5) . ?
C101 C106 1.376(5) . ?
C101 C102 1.387(6) . ?
C102 C103 1.363(6) . ?
C103 C104 1.354(6) . ?
C104 C105 1.389(6) . ?
C105 C106 1.386(6) . ?
C108 C109 1.394(5) . ?
C108 C113 1.399(5) . ?
C109 C110 1.381(5) . ?
C110 C111 1.373(5) . ?
C111 C112 1.380(5) . ?
C112 C113 1.383(5) . ?
C115 C116 1.386(5) . ?
C115 C120 1.388(6) . ?
C116 C117 1.377(6) . ?
C117 C118 1.378(6) . ?
C118 C119 1.378(6) . ?
C119 C120 1.395(5) . ?
N201 C207 1.375(5) . ?
N201 C206 1.419(5) . ?
N202 C207 1.375(5) . ?
N202 C208 1.404(5) . ?
N203 C214 1.375(5) . ?
N203 C213 1.417(5) . ?
N204 C214 1.381(5) . ?
N204 C215 1.416(5) . ?
O201 C207 1.222(4) . ?
O202 C214 1.211(5) . ?
C201 C202 1.381(5) . ?
C201 C206 1.382(5) . ?
C202 C203 1.371(5) . ?
C203 C204 1.381(6) . ?
C204 C205 1.384(5) . ?
C205 C206 1.388(5) . ?
C208 C213 1.394(5) . ?
C208 C209 1.406(5) . ?
C209 C210 1.387(5) . ?
C210 C211 1.382(5) . ?
C211 C212 1.386(5) . ?
C212 C213 1.399(5) . ?
C215 C216 1.389(6) . ?
C215 C220 1.390(5) . ?
C216 C217 1.387(6) . ?
C217 C218 1.369(6) . ?
C218 C219 1.362(6) . ?
C219 C220 1.374(5) . ?
O301 C307 1.256(5) . ?
O302 C307 1.243(5) . ?
C301 C302 1.371(6) . ?
C301 C306 1.392(5) . ?
C302 C303 1.363(6) . ?
C303 C304 1.369(6) . ?
C304 C305 1.383(6) . ?
C305 C306 1.372(5) . ?
C306 C307 1.499(6) . ?
O401 C407 1.254(5) . ?
O402 C407 1.252(5) . ?
C401 C406 1.378(5) . ?
C401 C402 1.392(6) . ?
C402 C403 1.366(6) . ?
C403 C404 1.369(6) . ?
C404 C405 1.393(6) . ?
C405 C406 1.370(5) . ?
C406 C407 1.502(6) . ?
N501 C509 1.515(4) . ?
N501 C513 1.515(5) . ?
N501 C501 1.515(5) . ?
N501 C505 1.520(5) . ?
C501 C502 1.506(5) . ?
C502 C503 1.512(5) . ?
C503 C504 1.513(5) . ?
C505 C506 1.512(5) . ?
C506 C507 1.534(6) . ?
C507 C508 1.503(6) . ?
C509 C510 1.510(5) . ?
C510 C511 1.525(5) . ?
C511 C512 1.519(6) . ?
C513 C514 1.509(5) . ?
C514 C515 1.520(5) . ?
C515 C516 1.517(6) . ?
N601 C609 1.510(5) . ?
N601 C601 1.512(5) . ?
N601 C613 1.515(4) . ?
N601 C605 1.518(5) . ?
C601 C602 1.524(5) . ?
C602 C603 1.520(5) . ?
C603 C604 1.513(6) . ?
C605 C606 1.518(5) . ?
C606 C607 1.551(5) . ?
C607 C608 1.507(6) . ?
C609 C610 1.517(5) . ?
C610 C611 1.524(5) . ?
C611 C612 1.524(5) . ?
C613 C614 1.512(5) . ?
C614 C615 1.540(5) . ?
C615 C616 1.538(5) . ?

loop_
_cod_related_entry_id
_cod_related_entry_database
_cod_related_entry_code
1 ChemSpider 30652949
